data_4323515
loop_
_publ_author_name
'Alexander I. Gouzyr'
'Helge Wessel'
'Craig E. Barnes'
'Herbert W. Roesky'
'Markus Teichert'
'Isabel Us\'on'

_publ_contact_author
;
 Prof. Dr. Dr. h.c. mult. Herbert W. Roesky
 Institut f\"ur Anorganische Chemie
 Universit\"at G\"ottingen
 Tammannstr. 4
 D-37077 G\"ottingen
 GERMANY
;
_publ_section_title
;
 Formation of a Tantalum Siloxane Cage Complex in the Reaction of
 (\h5-C5Me5)TaMe4 with a Silanetriol
;
_journal_name_full 'Inorganic Chemistry'
_journal_page_first 3392
_journal_page_last 3393
_journal_paper_doi 10.1021/ic970566x
_journal_volume 36
_journal_year 1997
_chemical_formula_sum 'C50 H84 N2 O8 Si4 Ta2'
_chemical_formula_weight 1315.45
_chemical_name_systematic
;
 ?
;
_space_group_IT_number 14
_symmetry_cell_setting monoclinic
_symmetry_space_group_name_Hall '-P 2ybc'
_symmetry_space_group_name_H-M 'P 1 21/c 1'
_atom_sites_solution_hydrogens geom
_atom_sites_solution_primary direct
_atom_sites_solution_secondary difmap
_audit_creation_method SHELXL
_cell_angle_alpha 90.00
_cell_angle_beta 97.91(3)
_cell_angle_gamma 90.00
_cell_formula_units_Z 4
_cell_length_a 16.975(2)
_cell_length_b 12.771(1)
_cell_length_c 26.541(3)
_cell_measurement_reflns_used 8192
_cell_measurement_temperature 193(2)
_cell_measurement_theta_max 25.27
_cell_measurement_theta_min 2.09
_cell_volume 5699.0(11)
_computing_cell_refinement 'Siemens SAINT (V. 4.050, Siemens 1996)'
_computing_data_collection 'Siemens SMART (V. 4.050, Siemens 1996)'
_computing_data_reduction 'Siemens SAINT (V. 4.050, Siemens 1996)'
_computing_molecular_graphics 'Siemens SHELXTL (V. 5.05)'
_computing_publication_material 'SHELXL-96 (Sheldrick, 1996)'
_computing_structure_refinement 'SHELXL-96 (Sheldrick, 1996)'
_computing_structure_solution 'SHELXS-96 (Sheldrick, 1990)'
_diffrn_ambient_temperature 193(2)
_diffrn_measurement_device 'Stoe-Siemens-Huber four circle diffractometer'
_diffrn_measurement_method 'phi scan'
_diffrn_radiation_monochromator graphite
_diffrn_radiation_source 'fine-focus sealed tube'
_diffrn_radiation_type MoK\a
_diffrn_radiation_wavelength 0.71073
_diffrn_reflns_av_R_equivalents 0.0570
_diffrn_reflns_av_sigmaI/netI 0.0517
_diffrn_reflns_limit_h_max 19
_diffrn_reflns_limit_h_min -20
_diffrn_reflns_limit_k_max 15
_diffrn_reflns_limit_k_min 0
_diffrn_reflns_limit_l_max 31
_diffrn_reflns_limit_l_min 0
_diffrn_reflns_number 34099
_diffrn_reflns_theta_max 25.27
_diffrn_reflns_theta_min 2.09
_exptl_absorpt_coefficient_mu 3.970
_exptl_absorpt_correction_T_max 0.7279
_exptl_absorpt_correction_T_min 0.4520
_exptl_absorpt_correction_type semiempirical
_exptl_crystal_colour 'pale yellow'
_exptl_crystal_density_diffrn 1.533
_exptl_crystal_description blocks
_exptl_crystal_F_000 2656
_exptl_crystal_size_max 0.40
_exptl_crystal_size_mid 0.20
_exptl_crystal_size_min 0.10
_refine_diff_density_max 1.256
_refine_diff_density_min -1.601
_refine_diff_density_rms .131
_refine_ls_extinction_method none
_refine_ls_goodness_of_fit_all 1.087
_refine_ls_goodness_of_fit_obs 1.153
_refine_ls_hydrogen_treatment mixed
_refine_ls_matrix_type full
_refine_ls_number_parameters 718
_refine_ls_number_reflns 10003
_refine_ls_number_restraints 635
_refine_ls_restrained_S_all 1.058
_refine_ls_restrained_S_obs 1.111
_refine_ls_R_factor_all 0.0697
_refine_ls_R_factor_obs 0.0440
_refine_ls_shift/esd_max 0.001
_refine_ls_shift/esd_mean 0.000
_refine_ls_structure_factor_coef Fsqd
_refine_ls_weighting_details 'w=1/[\s^2^(Fo^2^)+(0.0373P)^2^+14.9655P] where P=(Fo^2^+2Fc^2^)/3'
_refine_ls_weighting_scheme calc
_refine_ls_wR_factor_all 0.0981
_refine_ls_wR_factor_obs 0.0891
_reflns_number_observed 7514
_reflns_number_total 10003
_reflns_observed_criterion >2sigma(I)
_cod_data_source_file ic970566x.cif
_cod_data_source_block 2
_cod_depositor_comments
;
The following automatic conversions were performed:

'_refine_ls_weighting_scheme' value 'calc
w=1/[\s^2^(Fo^2^)+(0.0373P)^2^+14.9655P] where P=(Fo^2^+2Fc^2^)/3'
was changed to 'calc'. New tag '_refine_ls_weighting_details' was
created. The value of the new tag was set to
'w=1/[\s^2^(Fo^2^)+(0.0373P)^2^+14.9655P] where P=(Fo^2^+2Fc^2^)/3'.

Automatic conversion script
Id: cif_fix_values 3143 2015-03-26 13:38:13Z robertas 
;
_cod_original_cell_volume 5699.0(10)
_cod_database_code 4323515

loop_
_symmetry_equiv_pos_as_xyz
'x, y, z'
'-x, y+1/2, -z+1/2'
'-x, -y, -z'
'x, -y-1/2, z-1/2'

loop_
_atom_site_aniso_label
_atom_site_aniso_U_11
_atom_site_aniso_U_22
_atom_site_aniso_U_33
_atom_site_aniso_U_23
_atom_site_aniso_U_13
_atom_site_aniso_U_12
Ta1 0.02839(15) 0.02479(15) 0.02203(15) 0.00276(11) 0.00223(11) 0.00315(11)
O7 0.049(4) 0.052(4) 0.046(3) -0.007(3) 0.008(3) -0.005(3)
C1 0.045(4) 0.047(5) 0.032(4) 0.017(3) 0.006(3) 0.014(4)
C2 0.040(4) 0.043(4) 0.029(4) -0.003(3) -0.008(3) 0.017(3)
C3 0.035(4) 0.026(3) 0.033(4) 0.003(3) 0.001(3) 0.009(3)
C4 0.036(4) 0.034(4) 0.034(4) 0.002(3) 0.000(3) 0.011(3)
C5 0.043(4) 0.021(4) 0.045(4) 0.012(3) 0.000(3) 0.014(3)
C6 0.075(6) 0.077(7) 0.054(6) 0.029(5) 0.014(5) 0.011(5)
C7 0.061(5) 0.061(6) 0.034(4) -0.012(4) -0.014(4) 0.016(4)
C8 0.038(4) 0.043(4) 0.053(5) 0.010(4) -0.004(4) -0.002(3)
C9 0.049(5) 0.048(5) 0.041(4) 0.000(3) 0.011(4) 0.018(4)
C10 0.078(6) 0.023(4) 0.076(6) 0.014(4) 0.000(5) 0.004(4)
Ta2 0.02753(15) 0.02614(15) 0.02229(15) -0.00101(11) 0.00000(11) -0.00316(11)
O8 0.051(4) 0.056(3) 0.054(4) 0.010(3) 0.012(3) 0.004(3)
C11 0.048(6) 0.046(7) 0.026(4) -0.009(4) -0.011(4) -0.009(5)
C12 0.054(6) 0.024(5) 0.043(7) -0.018(4) -0.024(6) -0.008(4)
C13 0.038(6) 0.047(5) 0.043(6) 0.002(5) -0.013(4) -0.025(5)
C14 0.036(5) 0.041(5) 0.043(8) -0.013(4) -0.012(6) -0.005(5)
C15 0.039(6) 0.036(6) 0.041(5) -0.002(4) -0.016(4) -0.007(5)
C16 0.093(9) 0.131(13) 0.033(6) -0.038(7) 0.008(5) -0.021(9)
C17 0.066(8) 0.031(6) 0.138(14) -0.016(6) -0.034(8) -0.004(5)
C18 0.062(11) 0.113(13) 0.072(8) 0.034(9) -0.011(7) -0.059(9)
C19 0.049(7) 0.093(10) 0.078(11) -0.018(7) 0.006(7) 0.013(7)
C20 0.093(11) 0.059(7) 0.078(9) 0.030(7) -0.053(8) -0.009(7)
C11A 0.054(16) 0.049(15) 0.054(16) -0.007(12) -0.005(14) -0.007(15)
C12A 0.042(15) 0.048(13) 0.048(16) 0.015(12) -0.034(14) 0.004(12)
C13A 0.040(16) 0.058(15) 0.038(14) 0.014(12) -0.016(12) -0.014(13)
C14A 0.035(15) 0.041(13) 0.042(15) 0.006(11) -0.020(12) -0.001(12)
C15A 0.048(16) 0.039(14) 0.041(13) 0.012(11) -0.014(11) -0.022(13)
C16A 0.10(3) 0.11(3) 0.10(3) -0.06(3) 0.02(3) -0.02(3)
C17A 0.06(3) 0.058(16) 0.15(4) 0.04(2) -0.04(3) 0.00(2)
C18A 0.06(3) 0.12(4) 0.05(2) 0.03(2) -0.011(18) -0.02(3)
C19A 0.04(3) 0.07(2) 0.09(3) -0.03(2) -0.05(2) 0.014(19)
C20A 0.10(3) 0.09(3) 0.04(2) 0.04(2) -0.036(19) -0.04(3)
O1 0.033(2) 0.022(2) 0.022(2) -0.0001(17) 0.0092(19) 0.0020(18)
O2 0.031(2) 0.039(3) 0.018(2) 0.0028(18) 0.0003(19) -0.004(2)
O3 0.020(2) 0.028(2) 0.025(2) 0.0004(17) 0.0015(18) -0.0018(17)
O4 0.023(2) 0.026(2) 0.024(2) 0.0029(17) 0.0029(18) 0.0011(18)
O5 0.027(2) 0.030(2) 0.023(2) -0.0006(18) 0.0011(18) 0.0046(19)
O6 0.033(2) 0.025(2) 0.035(2) -0.001(2) 0.002(2) -0.004(2)
Si1 0.0251(9) 0.0232(9) 0.0246(9) 0.0004(7) 0.0060(7) -0.0001(7)
N1 0.035(3) 0.019(3) 0.035(3) -0.003(2) 0.015(2) -0.004(2)
C21 0.033(4) 0.033(4) 0.039(4) 0.000(3) 0.015(3) -0.002(3)
C22 0.044(4) 0.031(4) 0.041(4) 0.003(3) 0.023(3) 0.001(3)
C220 0.061(5) 0.044(5) 0.041(4) 0.009(3) 0.012(4) 0.002(4)
C221 0.066(7) 0.080(7) 0.090(8) 0.013(6) 0.011(6) 0.014(5)
C222 0.104(8) 0.100(8) 0.050(6) 0.009(5) 0.025(6) -0.016(7)
C23 0.068(6) 0.038(4) 0.051(5) 0.015(4) 0.036(4) 0.012(4)
C24 0.068(6) 0.031(5) 0.078(7) -0.001(4) 0.040(5) 0.006(4)
C25 0.065(6) 0.032(4) 0.062(5) -0.016(4) 0.026(5) -0.018(4)
C26 0.039(4) 0.034(4) 0.046(4) -0.001(3) 0.014(3) -0.008(3)
C260 0.066(6) 0.042(5) 0.057(5) -0.015(4) 0.001(4) -0.019(4)
C261 0.059(7) 0.120(10) 0.127(10) 0.009(8) -0.012(7) -0.008(7)
C262 0.100(8) 0.081(7) 0.042(5) -0.004(5) 0.008(5) -0.014(6)
Si3 0.0469(12) 0.0319(11) 0.0484(13) -0.0030(9) 0.0289(10) 0.0001(9)
C27 0.075(6) 0.059(6) 0.052(5) -0.014(4) 0.032(5) -0.002(5)
C28 0.064(6) 0.040(5) 0.071(6) 0.001(4) 0.035(5) 0.009(4)
C29 0.069(6) 0.046(5) 0.088(7) 0.005(5) 0.053(5) -0.002(4)
Si2 0.0267(9) 0.0240(9) 0.0228(9) 0.0023(7) 0.0065(7) 0.0036(7)
N2 0.039(3) 0.025(3) 0.027(3) 0.006(2) 0.016(3) 0.005(2)
C31 0.052(5) 0.025(4) 0.034(4) 0.004(3) 0.022(4) 0.014(3)
C32 0.084(6) 0.036(4) 0.034(4) 0.001(3) 0.027(4) 0.007(4)
C320 0.085(7) 0.055(5) 0.038(5) -0.019(4) 0.016(5) 0.000(5)
C321 0.110(9) 0.078(8) 0.111(10) -0.025(7) -0.033(8) 0.002(7)
C322 0.124(9) 0.044(6) 0.087(8) -0.009(5) 0.042(7) -0.007(6)
C33 0.132(9) 0.057(6) 0.039(5) -0.012(4) 0.032(6) -0.011(6)
C34 0.146(10) 0.065(6) 0.045(6) -0.007(5) 0.059(6) -0.023(7)
C35 0.098(7) 0.043(5) 0.066(6) 0.005(4) 0.062(6) -0.003(5)
C36 0.055(5) 0.030(4) 0.053(5) 0.008(3) 0.031(4) 0.014(4)
C360 0.047(5) 0.072(6) 0.071(6) 0.030(5) 0.022(5) -0.003(4)
C361 0.059(6) 0.078(7) 0.074(7) -0.002(5) 0.015(5) -0.011(5)
C362 0.064(8) 0.093(10) 0.274(19) 0.069(11) -0.009(10) 0.007(7)
Si4 0.0449(12) 0.0306(11) 0.0447(12) 0.0115(9) 0.0190(10) 0.0151(9)
C37 0.072(6) 0.049(6) 0.084(7) 0.016(4) 0.042(5) 0.032(4)
C38 0.053(5) 0.069(6) 0.052(5) 0.018(4) 0.004(4) 0.016(4)
C39 0.065(5) 0.033(4) 0.051(5) 0.001(3) 0.018(4) 0.003(4)

loop_
_atom_site_label
_atom_site_type_symbol
_atom_site_fract_x
_atom_site_fract_y
_atom_site_fract_z
_atom_site_U_iso_or_equiv
_atom_site_thermal_displace_type
_atom_site_occupancy
_atom_site_calc_flag
_atom_site_refinement_flags
_atom_site_disorder_assembly
_atom_site_disorder_group
Ta1 Ta 0.266787(15) 0.02109(2) 0.422498(9) 0.02519(8) Uani 1 d . . .
O7 O 0.3036(3) -0.0426(4) 0.2720(2) 0.0490(13) Uani 1 d D . .
H7 H 0.350(3) -0.027(7) 0.287(3) 0.08(4) Uiso 1 d D . .
C1 C 0.3242(4) -0.0843(6) 0.4991(3) 0.0415(18) Uani 1 d . . .
C2 C 0.3642(4) 0.0116(6) 0.4998(3) 0.0385(17) Uani 1 d . . .
C3 C 0.4053(4) 0.0178(5) 0.4573(2) 0.0315(15) Uani 1 d . . .
C4 C 0.3909(4) -0.0781(5) 0.4297(3) 0.0352(16) Uani 1 d . . .
C5 C 0.3387(4) -0.1402(5) 0.4548(3) 0.0370(17) Uani 1 d . . .
C6 C 0.2784(5) -0.1228(7) 0.5392(3) 0.068(3) Uani 1 d . . .
H6A H 0.3126 -0.1671 0.5632 0.102 Uiso 1 calc R . .
H6B H 0.2326 -0.1637 0.5235 0.102 Uiso 1 calc R . .
H6C H 0.2596 -0.0631 0.5575 0.102 Uiso 1 calc R . .
C7 C 0.3655(5) 0.0938(6) 0.5414(3) 0.054(2) Uani 1 d . . .
H7A H 0.3930 0.0656 0.5734 0.081 Uiso 1 calc R . .
H7B H 0.3109 0.1125 0.5457 0.081 Uiso 1 calc R . .
H7C H 0.3936 0.1563 0.5318 0.081 Uiso 1 calc R . .
C8 C 0.4577(4) 0.1069(6) 0.4455(3) 0.0456(19) Uani 1 d . . .
H8A H 0.4295 0.1733 0.4479 0.068 Uiso 1 calc R . .
H8B H 0.4712 0.0985 0.4110 0.068 Uiso 1 calc R . .
H8C H 0.5065 0.1070 0.4700 0.068 Uiso 1 calc R . .
C9 C 0.4246(4) -0.1129(6) 0.3832(3) 0.0457(19) Uani 1 d . . .
H9A H 0.4581 -0.0572 0.3722 0.069 Uiso 1 calc R . .
H9B H 0.3811 -0.1282 0.3559 0.069 Uiso 1 calc R . .
H9C H 0.4567 -0.1761 0.3910 0.069 Uiso 1 calc R . .
C10 C 0.3084(5) -0.2450(5) 0.4387(3) 0.060(2) Uani 1 d . . .
H10A H 0.3505 -0.2971 0.4474 0.090 Uiso 1 calc R . .
H10B H 0.2918 -0.2453 0.4018 0.090 Uiso 1 calc R . .
H10C H 0.2628 -0.2623 0.4561 0.090 Uiso 1 calc R . .
Ta2 Ta 0.216052(15) 0.02122(2) 0.305775(9) 0.02564(8) Uani 1 d . . .
O8 O 0.1755(3) -0.0210(4) 0.4582(2) 0.0535(14) Uani 1 d D . .
H8 H 0.132(3) 0.006(7) 0.445(3) 0.08(4) Uiso 1 d D . .
C11 C 0.1499(6) -0.0426(8) 0.2224(3) 0.041(2) Uani 0.803(16) d PDU A 1
C12 C 0.1430(7) -0.1220(6) 0.2590(4) 0.044(2) Uani 0.803(16) d PDU A 1
C13 C 0.0945(10) -0.0835(8) 0.2938(5) 0.045(2) Uani 0.803(16) d PDU A 1
C14 C 0.0735(14) 0.0200(10) 0.2791(6) 0.041(2) Uani 0.803(16) d PDU A 1
C15 C 0.1062(7) 0.0438(7) 0.2357(4) 0.041(2) Uani 0.803(16) d PDU A 1
C16 C 0.1938(7) -0.0519(13) 0.1777(4) 0.086(5) Uani 0.803(16) d PDU A 1
H16A H 0.1950 0.0164 0.1610 0.129 Uiso 0.803(16) calc PR A 1
H16B H 0.1670 -0.1030 0.1537 0.129 Uiso 0.803(16) calc PR A 1
H16C H 0.2484 -0.0751 0.1891 0.129 Uiso 0.803(16) calc PR A 1
C17 C 0.1812(7) -0.2277(8) 0.2602(6) 0.083(5) Uani 0.803(16) d PDU A 1
H17A H 0.2378 -0.2198 0.2573 0.124 Uiso 0.803(16) calc PR A 1
H17B H 0.1555 -0.2698 0.2317 0.124 Uiso 0.803(16) calc PR A 1
H17C H 0.1753 -0.2626 0.2924 0.124 Uiso 0.803(16) calc PR A 1
C18 C 0.0702(10) -0.1434(13) 0.3383(6) 0.084(5) Uani 0.803(16) d PDU A 1
H18A H 0.1158 -0.1829 0.3551 0.126 Uiso 0.803(16) calc PR A 1
H18B H 0.0271 -0.1920 0.3260 0.126 Uiso 0.803(16) calc PR A 1
H18C H 0.0518 -0.0941 0.3625 0.126 Uiso 0.803(16) calc PR A 1
C19 C 0.0148(9) 0.0882(11) 0.3018(6) 0.074(4) Uani 0.803(16) d PDU A 1
H19A H 0.0020 0.0561 0.3332 0.111 Uiso 0.803(16) calc PR A 1
H19B H -0.0339 0.0953 0.2775 0.111 Uiso 0.803(16) calc PR A 1
H19C H 0.0382 0.1575 0.3095 0.111 Uiso 0.803(16) calc PR A 1
C20 C 0.0919(9) 0.1426(9) 0.2044(5) 0.083(5) Uani 0.803(16) d PDU A 1
H20A H 0.0834 0.2013 0.2268 0.124 Uiso 0.803(16) calc PR A 1
H20B H 0.0448 0.1335 0.1790 0.124 Uiso 0.803(16) calc PR A 1
H20C H 0.1383 0.1569 0.1873 0.124 Uiso 0.803(16) calc PR A 1
C11A C 0.152(3) -0.094(3) 0.2323(14) 0.053(8) Uani 0.197(16) d PDU A 2
C12A C 0.140(3) -0.135(2) 0.2799(14) 0.050(7) Uani 0.197(16) d PDU A 2
C13A C 0.090(4) -0.064(3) 0.3018(18) 0.047(8) Uani 0.197(16) d PDU A 2
C14A C 0.076(6) 0.022(5) 0.269(3) 0.042(7) Uani 0.197(16) d PDU A 2
C15A C 0.120(4) 0.007(3) 0.2283(16) 0.045(7) Uani 0.197(16) d PDU A 2
C16A C 0.196(3) -0.148(5) 0.1941(18) 0.102(16) Uani 0.197(16) d PDU A 2
H16D H 0.2518 -0.1583 0.2091 0.152 Uiso 0.197(16) calc PR A 2
H16E H 0.1945 -0.1037 0.1637 0.152 Uiso 0.197(16) calc PR A 2
H16F H 0.1716 -0.2155 0.1847 0.152 Uiso 0.197(16) calc PR A 2
C17A C 0.151(3) -0.248(2) 0.295(2) 0.092(15) Uani 0.197(16) d PDU A 2
H17D H 0.1211 -0.2634 0.3235 0.138 Uiso 0.197(16) calc PR A 2
H17E H 0.2076 -0.2624 0.3059 0.138 Uiso 0.197(16) calc PR A 2
H17F H 0.1314 -0.2933 0.2662 0.138 Uiso 0.197(16) calc PR A 2
C18A C 0.043(4) -0.097(5) 0.343(2) 0.078(15) Uani 0.197(16) d PDU A 2
H18D H 0.0795 -0.1237 0.3726 0.117 Uiso 0.197(16) calc PR A 2
H18E H 0.0055 -0.1526 0.3308 0.117 Uiso 0.197(16) calc PR A 2
H18F H 0.0138 -0.0369 0.3541 0.117 Uiso 0.197(16) calc PR A 2
C19A C 0.027(3) 0.118(3) 0.277(2) 0.073(14) Uani 0.197(16) d PDU A 2
H19D H 0.0115 0.1159 0.3111 0.110 Uiso 0.197(16) calc PR A 2
H19E H -0.0201 0.1194 0.2515 0.110 Uiso 0.197(16) calc PR A 2
H19F H 0.0592 0.1810 0.2736 0.110 Uiso 0.197(16) calc PR A 2
C20A C 0.129(3) 0.086(4) 0.1869(15) 0.084(14) Uani 0.197(16) d PDU A 2
H20D H 0.1055 0.1527 0.1951 0.127 Uiso 0.197(16) calc PR A 2
H20E H 0.1014 0.0597 0.1544 0.127 Uiso 0.197(16) calc PR A 2
H20F H 0.1854 0.0953 0.1844 0.127 Uiso 0.197(16) calc PR A 2
O1 O 0.2526(2) 0.2857(3) 0.36140(14) 0.0253(9) Uani 1 d . . .
O2 O 0.2295(2) 0.1646(3) 0.27944(15) 0.0293(10) Uani 1 d . . .
O3 O 0.3183(2) 0.0962(3) 0.35344(15) 0.0243(9) Uani 1 d . . .
O4 O 0.1743(2) 0.1087(3) 0.37326(14) 0.0243(9) Uani 1 d . . .
O5 O 0.2677(2) 0.1685(3) 0.44643(15) 0.0269(10) Uani 1 d . . .
O6 O 0.2374(2) -0.0690(3) 0.36451(16) 0.0311(10) Uani 1 d . . .
Si1 Si 0.29670(10) 0.21026(13) 0.32408(6) 0.0240(4) Uani 1 d . . .
N1 N 0.3710(3) 0.2785(4) 0.30276(19) 0.0286(12) Uani 1 d . . .
C21 C 0.3685(4) 0.3935(5) 0.3061(3) 0.0341(16) Uani 1 d . . .
C22 C 0.3239(4) 0.4503(5) 0.2670(3) 0.0371(17) Uani 1 d . . .
C220 C 0.2734(5) 0.4009(6) 0.2214(3) 0.048(2) Uani 1 d . . .
H220 H 0.2795 0.3233 0.2247 0.058 Uiso 1 calc R . .
C221 C 0.1860(5) 0.4261(8) 0.2205(4) 0.079(3) Uani 1 d . . .
H22A H 0.1679 0.3997 0.2516 0.118 Uiso 1 calc R . .
H22B H 0.1553 0.3927 0.1908 0.118 Uiso 1 calc R . .
H22C H 0.1783 0.5021 0.2184 0.118 Uiso 1 calc R . .
C222 C 0.3014(6) 0.4332(9) 0.1709(3) 0.083(3) Uani 1 d . . .
H22D H 0.2946 0.5089 0.1660 0.125 Uiso 1 calc R . .
H22E H 0.2698 0.3962 0.1427 0.125 Uiso 1 calc R . .
H22F H 0.3577 0.4150 0.1717 0.125 Uiso 1 calc R . .
C23 C 0.3250(5) 0.5605(6) 0.2707(3) 0.050(2) Uani 1 d . . .
H23 H 0.2965 0.6012 0.2443 0.060 Uiso 1 calc R . .
C24 C 0.3668(5) 0.6094(6) 0.3120(4) 0.056(2) Uani 1 d . . .
H24 H 0.3654 0.6836 0.3145 0.067 Uiso 1 calc R . .
C25 C 0.4103(5) 0.5530(6) 0.3495(3) 0.051(2) Uani 1 d . . .
H25 H 0.4402 0.5885 0.3772 0.062 Uiso 1 calc R . .
C26 C 0.4119(4) 0.4437(6) 0.3479(3) 0.0389(17) Uani 1 d . . .
C260 C 0.4586(5) 0.3831(6) 0.3918(3) 0.056(2) Uani 1 d . . .
H260 H 0.4507 0.3068 0.3843 0.067 Uiso 1 calc R . .
C261 C 0.5481(6) 0.4055(10) 0.3959(5) 0.104(4) Uani 1 d . . .
H26A H 0.5578 0.4802 0.4024 0.157 Uiso 1 calc R . .
H26B H 0.5671 0.3860 0.3639 0.157 Uiso 1 calc R . .
H26C H 0.5765 0.3645 0.4239 0.157 Uiso 1 calc R . .
C262 C 0.4268(6) 0.4052(8) 0.4420(3) 0.075(3) Uani 1 d . . .
H26D H 0.4600 0.3691 0.4698 0.112 Uiso 1 calc R . .
H26E H 0.3720 0.3800 0.4398 0.112 Uiso 1 calc R . .
H26F H 0.4281 0.4808 0.4485 0.112 Uiso 1 calc R . .
Si3 Si 0.44286(12) 0.22679(15) 0.26693(8) 0.0403(5) Uani 1 d . . .
C27 C 0.3945(5) 0.1580(7) 0.2089(3) 0.060(2) Uani 1 d . . .
H27A H 0.3524 0.1120 0.2179 0.090 Uiso 1 calc R . .
H27B H 0.4343 0.1162 0.1944 0.090 Uiso 1 calc R . .
H27C H 0.3714 0.2097 0.1838 0.090 Uiso 1 calc R . .
C28 C 0.5072(5) 0.1329(6) 0.3064(3) 0.056(2) Uani 1 d . . .
H28A H 0.5457 0.1025 0.2862 0.084 Uiso 1 calc R . .
H28B H 0.4745 0.0770 0.3180 0.084 Uiso 1 calc R . .
H28C H 0.5357 0.1693 0.3359 0.084 Uiso 1 calc R . .
C29 C 0.5049(5) 0.3359(6) 0.2482(4) 0.064(3) Uani 1 d . . .
H29A H 0.4738 0.3779 0.2217 0.096 Uiso 1 calc R . .
H29B H 0.5517 0.3073 0.2351 0.096 Uiso 1 calc R . .
H29C H 0.5220 0.3800 0.2779 0.096 Uiso 1 calc R . .
Si2 Si 0.20476(10) 0.22158(13) 0.40144(6) 0.0242(4) Uani 1 d . . .
N2 N 0.1393(3) 0.3070(4) 0.42240(19) 0.0295(12) Uani 1 d . . .
C31 C 0.1157(4) 0.2869(5) 0.4725(3) 0.0357(17) Uani 1 d . . .
C32 C 0.1623(5) 0.3272(6) 0.5160(3) 0.049(2) Uani 1 d . . .
C320 C 0.2331(5) 0.3983(6) 0.5140(3) 0.059(2) Uani 1 d . . .
H320 H 0.2456 0.3971 0.4783 0.071 Uiso 1 calc R . .
C321 C 0.3082(7) 0.3636(8) 0.5485(4) 0.104(4) Uani 1 d . . .
H32A H 0.3523 0.4104 0.5438 0.157 Uiso 1 calc R . .
H32B H 0.3217 0.2918 0.5399 0.157 Uiso 1 calc R . .
H32C H 0.2986 0.3663 0.5841 0.157 Uiso 1 calc R . .
C322 C 0.2134(7) 0.5110(7) 0.5261(4) 0.082(3) Uani 1 d . . .
H32D H 0.2129 0.5184 0.5628 0.124 Uiso 1 calc R . .
H32E H 0.1610 0.5293 0.5080 0.124 Uiso 1 calc R . .
H32F H 0.2536 0.5578 0.5153 0.124 Uiso 1 calc R . .
C33 C 0.1398(7) 0.3034(7) 0.5633(3) 0.074(3) Uani 1 d . . .
H33 H 0.1711 0.3291 0.5931 0.089 Uiso 1 calc R . .
C34 C 0.0751(7) 0.2451(7) 0.5680(3) 0.081(3) Uani 1 d . . .
H34 H 0.0623 0.2288 0.6008 0.097 Uiso 1 calc R . .
C35 C 0.0280(6) 0.2093(6) 0.5258(3) 0.064(3) Uani 1 d . . .
H35 H -0.0190 0.1714 0.5296 0.077 Uiso 1 calc R . .
C36 C 0.0472(5) 0.2274(5) 0.4771(3) 0.0438(19) Uani 1 d . . .
C360 C -0.0088(5) 0.1881(7) 0.4315(3) 0.062(2) Uani 1 d . . .
H360 H 0.0194 0.1941 0.4009 0.074 Uiso 1 calc R . .
C361 C -0.0334(5) 0.0731(7) 0.4361(3) 0.070(3) Uani 1 d . . .
H36A H 0.0143 0.0290 0.4414 0.104 Uiso 1 calc R . .
H36B H -0.0670 0.0515 0.4048 0.104 Uiso 1 calc R . .
H36C H -0.0631 0.0653 0.4650 0.104 Uiso 1 calc R . .
C362 C -0.0833(6) 0.2517(10) 0.4215(6) 0.147(6) Uani 1 d . . .
H36D H -0.1134 0.2451 0.4503 0.220 Uiso 1 calc R . .
H36E H -0.1158 0.2263 0.3905 0.220 Uiso 1 calc R . .
H36F H -0.0696 0.3254 0.4171 0.220 Uiso 1 calc R . .
Si4 Si 0.10585(12) 0.42153(15) 0.38887(8) 0.0389(5) Uani 1 d . . .
C37 C 0.0357(5) 0.4941(6) 0.4248(4) 0.065(3) Uani 1 d . . .
H37A H 0.0444 0.4725 0.4606 0.098 Uiso 1 calc R . .
H37B H -0.0192 0.4783 0.4102 0.098 Uiso 1 calc R . .
H37C H 0.0452 0.5696 0.4225 0.098 Uiso 1 calc R . .
C38 C 0.0553(5) 0.3833(7) 0.3254(3) 0.058(2) Uani 1 d . . .
H38A H 0.0399 0.4463 0.3053 0.087 Uiso 1 calc R . .
H38B H 0.0076 0.3423 0.3292 0.087 Uiso 1 calc R . .
H38C H 0.0914 0.3410 0.3080 0.087 Uiso 1 calc R . .
C39 C 0.1887(5) 0.5128(5) 0.3799(3) 0.049(2) Uani 1 d . . .
H39A H 0.2067 0.5488 0.4120 0.073 Uiso 1 calc R . .
H39B H 0.1698 0.5645 0.3537 0.073 Uiso 1 calc R . .
H39C H 0.2329 0.4730 0.3693 0.073 Uiso 1 calc R . .

loop_
_atom_type_symbol
_atom_type_description
_atom_type_scat_dispersion_real
_atom_type_scat_dispersion_imag
_atom_type_scat_source
C C .0033 .0016 'International Tables Vol C Tables 4.2.6.8 and 6.1.1.4'
H H .0000 .0000 'International Tables Vol C Tables 4.2.6.8 and 6.1.1.4'
N N .0061 .0033 'International Tables Vol C Tables 4.2.6.8 and 6.1.1.4'
O O .0106 .0060 'International Tables Vol C Tables 4.2.6.8 and 6.1.1.4'
Si Si .0817 .0704 'International Tables Vol C Tables 4.2.6.8 and 6.1.1.4'
Ta Ta -.7052 6.5227 'International Tables Vol C Tables 4.2.6.8 and 6.1.1.4'

loop_
_geom_angle_atom_site_label_1
_geom_angle_atom_site_label_2
_geom_angle_atom_site_label_3
_geom_angle
_geom_angle_site_symmetry_1
_geom_angle_site_symmetry_3
_geom_angle_publ_flag
O6 Ta1 O5 144.02(17) . . ?
O6 Ta1 O8 94.9(2) . . ?
O5 Ta1 O8 94.3(2) . . ?
O6 Ta1 O4 75.23(16) . . ?
O5 Ta1 O4 71.47(15) . . ?
O8 Ta1 O4 83.23(19) . . ?
O6 Ta1 O3 72.77(15) . . ?
O5 Ta1 O3 82.78(15) . . ?
O8 Ta1 O3 151.49(19) . . ?
O4 Ta1 O3 68.91(14) . . ?
O6 Ta1 C3 115.3(2) . . ?
O5 Ta1 C3 85.94(19) . . ?
O8 Ta1 C3 126.4(2) . . ?
O4 Ta1 C3 144.62(18) . . ?
O3 Ta1 C3 81.82(18) . . ?
O6 Ta1 C4 83.1(2) . . ?
O5 Ta1 C4 119.8(2) . . ?
O8 Ta1 C4 122.7(2) . . ?
O4 Ta1 C4 147.75(18) . . ?
O3 Ta1 C4 82.14(19) . . ?
C3 Ta1 C4 34.3(2) . . ?
O6 Ta1 C2 135.0(2) . . ?
O5 Ta1 C2 78.7(2) . . ?
O8 Ta1 C2 93.8(2) . . ?
O4 Ta1 C2 149.71(19) . . ?
O3 Ta1 C2 113.2(2) . . ?
C3 Ta1 C2 33.6(2) . . ?
C4 Ta1 C2 55.6(2) . . ?
O6 Ta1 C5 80.9(2) . . ?
O5 Ta1 C5 133.9(2) . . ?
O8 Ta1 C5 89.4(2) . . ?
O4 Ta1 C5 154.3(2) . . ?
O3 Ta1 C5 113.03(19) . . ?
C3 Ta1 C5 56.3(2) . . ?
C4 Ta1 C5 33.5(2) . . ?
C2 Ta1 C5 55.1(2) . . ?
O6 Ta1 C1 110.7(2) . . ?
O5 Ta1 C1 105.2(2) . . ?
O8 Ta1 C1 73.3(2) . . ?
O4 Ta1 C1 156.09(19) . . ?
O3 Ta1 C1 134.89(19) . . ?
C3 Ta1 C1 55.3(2) . . ?
C4 Ta1 C1 55.0(2) . . ?
C2 Ta1 C1 32.6(2) . . ?
C5 Ta1 C1 33.1(2) . . ?
O6 Ta1 Si2 109.71(13) . . ?
O5 Ta1 Si2 35.11(12) . . ?
O8 Ta1 Si2 92.62(17) . . ?
O4 Ta1 Si2 36.74(11) . . ?
O3 Ta1 Si2 68.84(10) . . ?
C3 Ta1 Si2 114.46(16) . . ?
C4 Ta1 Si2 141.96(17) . . ?
C2 Ta1 Si2 113.85(17) . . ?
C5 Ta1 Si2 168.94(17) . . ?
C1 Ta1 Si2 138.04(18) . . ?
O6 Ta1 Ta2 36.67(13) . . ?
O5 Ta1 Ta2 107.94(11) . . ?
O8 Ta1 Ta2 110.34(17) . . ?
O4 Ta1 Ta2 47.93(10) . . ?
O3 Ta1 Ta2 45.55(9) . . ?
C3 Ta1 Ta2 120.44(16) . . ?
C4 Ta1 Ta2 101.34(16) . . ?
C2 Ta1 Ta2 153.92(17) . . ?
C5 Ta1 Ta2 113.64(17) . . ?
C1 Ta1 Ta2 146.14(17) . . ?
Si2 Ta1 Ta2 75.78(4) . . ?
H7 O7 Ta2 113(7) . . ?
C2 C1 C5 108.1(6) . . ?
C2 C1 C6 125.6(7) . . ?
C5 C1 C6 126.2(7) . . ?
C2 C1 Ta1 71.1(4) . . ?
C5 C1 Ta1 72.1(4) . . ?
C6 C1 Ta1 124.9(5) . . ?
C1 C2 C3 109.5(6) . . ?
C1 C2 C7 124.9(7) . . ?
C3 C2 C7 125.6(7) . . ?
C1 C2 Ta1 76.3(4) . . ?
C3 C2 Ta1 71.3(4) . . ?
C7 C2 Ta1 120.9(4) . . ?
C2 C3 C4 107.0(6) . . ?
C2 C3 C8 125.7(6) . . ?
C4 C3 C8 127.2(6) . . ?
C2 C3 Ta1 75.0(4) . . ?
C4 C3 Ta1 74.3(4) . . ?
C8 C3 Ta1 118.8(4) . . ?
C5 C4 C3 108.1(6) . . ?
C5 C4 C9 123.7(6) . . ?
C3 C4 C9 128.2(6) . . ?
C5 C4 Ta1 74.8(4) . . ?
C3 C4 Ta1 71.4(4) . . ?
C9 C4 Ta1 120.8(5) . . ?
C4 C5 C1 107.2(6) . . ?
C4 C5 C10 125.8(7) . . ?
C1 C5 C10 126.9(7) . . ?
C4 C5 Ta1 71.6(3) . . ?
C1 C5 Ta1 74.8(4) . . ?
C10 C5 Ta1 121.1(5) . . ?
O6 Ta2 O2 144.73(17) . . ?
O6 Ta2 O7 92.9(2) . . ?
O2 Ta2 O7 95.10(19) . . ?
O6 Ta2 O3 75.66(16) . . ?
O2 Ta2 O3 71.55(15) . . ?
O7 Ta2 O3 82.03(18) . . ?
O6 Ta2 O4 72.87(16) . . ?
O2 Ta2 O4 83.63(15) . . ?
O7 Ta2 O4 150.29(19) . . ?
O3 Ta2 O4 69.36(14) . . ?
O6 Ta2 C13A 80.2(9) . . ?
O2 Ta2 C13A 123.5(8) . . ?
O7 Ta2 C13A 120.4(9) . . ?
O3 Ta2 C13A 147.9(11) . . ?
O4 Ta2 C13A 83.5(10) . . ?
O6 Ta2 C14 107.5(3) . . ?
O2 Ta2 C14 93.5(3) . . ?
O7 Ta2 C14 129.5(4) . . ?
O3 Ta2 C14 147.0(4) . . ?
O4 Ta2 C14 80.1(3) . . ?
O6 Ta2 C12A 76.8(8) . . ?
O2 Ta2 C12A 138.0(8) . . ?
O7 Ta2 C12A 86.5(8) . . ?
O3 Ta2 C12A 149.4(8) . . ?
O4 Ta2 C12A 114.2(8) . . ?
C13A Ta2 C12A 34.2(8) . . ?
O6 Ta2 C14A 112.9(8) . . ?
O2 Ta2 C14A 90.4(11) . . ?
O7 Ta2 C14A 124.2(13) . . ?
O3 Ta2 C14A 150.1(15) . . ?
O4 Ta2 C14A 85.5(13) . . ?
C13A Ta2 C14A 33.8(11) . . ?
C12A Ta2 C14A 55.9(15) . . ?
O6 Ta2 C13 80.8(3) . . ?
O2 Ta2 C13 126.6(3) . . ?
O7 Ta2 C13 112.5(3) . . ?
O3 Ta2 C13 153.0(3) . . ?
O4 Ta2 C13 91.3(3) . . ?
C14 Ta2 C13 33.7(3) . . ?
O6 Ta2 C12 89.4(3) . . ?
O2 Ta2 C12 125.8(3) . . ?
O7 Ta2 C12 79.9(3) . . ?
O3 Ta2 C12 155.9(2) . . ?
O4 Ta2 C12 124.6(3) . . ?
C14 Ta2 C12 55.4(4) . . ?
C13 Ta2 C12 33.5(3) . . ?
O6 Ta2 C15A 131.5(9) . . ?
O2 Ta2 C15A 82.4(9) . . ?
O7 Ta2 C15A 92.6(8) . . ?
O3 Ta2 C15A 152.7(9) . . ?
O4 Ta2 C15A 116.5(8) . . ?
C13A Ta2 C15A 56.0(13) . . ?
C12A Ta2 C15A 55.6(9) . . ?
C14A Ta2 C15A 33.4(9) . . ?
H8 O8 Ta1 113(7) . . ?
C15 C11 C12 107.2(7) . . ?
C15 C11 C16 127.0(9) . . ?
C12 C11 C16 125.8(9) . . ?
C15 C11 Ta2 73.0(6) . . ?
C12 C11 Ta2 72.2(5) . . ?
C16 C11 Ta2 121.5(7) . . ?
C13 C12 C11 108.0(6) . . ?
C13 C12 C17 126.3(9) . . ?
C11 C12 C17 125.7(9) . . ?
C13 C12 Ta2 73.0(7) . . ?
C11 C12 Ta2 74.3(5) . . ?
C17 C12 Ta2 118.4(7) . . ?
C12 C13 C14 107.2(7) . . ?
C12 C13 C18 125.7(9) . . ?
C14 C13 C18 127.1(9) . . ?
C12 C13 Ta2 73.6(7) . . ?
C14 C13 Ta2 72.5(12) . . ?
C18 C13 Ta2 119.5(11) . . ?
C15 C14 C13 108.7(7) . . ?
C15 C14 C19 124.7(9) . . ?
C13 C14 C19 125.9(9) . . ?
C15 C14 Ta2 75.1(10) . . ?
C13 C14 Ta2 73.8(11) . . ?
C19 C14 Ta2 124.5(14) . . ?
C14 C15 C11 108.9(7) . . ?
C14 C15 C20 126.1(9) . . ?
C11 C15 C20 124.8(8) . . ?
C14 C15 Ta2 72.1(11) . . ?
C11 C15 Ta2 74.0(6) . . ?
C20 C15 Ta2 124.0(8) . . ?
C15A C11A C12A 107.9(12) . . ?
C15A C11A C16A 126.3(18) . . ?
C12A C11A C16A 125.7(18) . . ?
C15A C11A Ta2 69(3) . . ?
C12A C11A Ta2 68(3) . . ?
C16A C11A Ta2 125(4) . . ?
C11A C12A C13A 107.4(13) . . ?
C11A C12A C17A 125(2) . . ?
C13A C12A C17A 124(2) . . ?
C11A C12A Ta2 79(3) . . ?
C13A C12A Ta2 71(3) . . ?
C17A C12A Ta2 132(3) . . ?
C14A C13A C12A 108.0(12) . . ?
C14A C13A C18A 128(2) . . ?
C12A C13A C18A 122(2) . . ?
C14A C13A Ta2 75(5) . . ?
C12A C13A Ta2 74(3) . . ?
C18A C13A Ta2 131(5) . . ?
C15A C14A C13A 107.9(12) . . ?
C15A C14A C19A 125.1(18) . . ?
C13A C14A C19A 126.9(18) . . ?
C15A C14A Ta2 74(4) . . ?
C13A C14A Ta2 71(5) . . ?
C19A C14A Ta2 118(6) . . ?
C14A C15A C11A 108.0(12) . . ?
C14A C15A C20A 126.0(18) . . ?
C11A C15A C20A 126.1(18) . . ?
C14A C15A Ta2 73(5) . . ?
C11A C15A Ta2 78(3) . . ?
C20A C15A Ta2 116(4) . . ?
Si1 O1 Si2 114.0(2) . . ?
Si1 O2 Ta2 100.2(2) . . ?
Si1 O3 Ta2 90.37(18) . . ?
Si1 O3 Ta1 129.9(2) . . ?
Ta2 O3 Ta1 85.56(13) . . ?
Si2 O4 Ta1 91.21(18) . . ?
Si2 O4 Ta2 131.0(2) . . ?
Ta1 O4 Ta2 86.81(13) . . ?
Si2 O5 Ta1 100.6(2) . . ?
Ta1 O6 Ta2 106.7(2) . . ?
O2 Si1 O1 108.5(2) . . ?
O2 Si1 O3 96.5(2) . . ?
O1 Si1 O3 108.7(2) . . ?
O2 Si1 N1 114.8(2) . . ?
O1 Si1 N1 108.9(2) . . ?
O3 Si1 N1 118.7(2) . . ?
O2 Si1 Si2 98.56(16) . . ?
O1 Si1 Si2 33.08(14) . . ?
O3 Si1 Si2 78.90(15) . . ?
N1 Si1 Si2 138.44(19) . . ?
O2 Si1 Ta2 44.53(15) . . ?
O1 Si1 Ta2 111.17(16) . . ?
O3 Si1 Ta2 52.83(14) . . ?
N1 Si1 Ta2 139.36(18) . . ?
Si2 Si1 Ta2 81.94(6) . . ?
C21 N1 Si1 117.7(4) . . ?
C21 N1 Si3 115.6(4) . . ?
Si1 N1 Si3 125.9(3) . . ?
C26 C21 C22 121.5(6) . . ?
C26 C21 N1 119.3(6) . . ?
C22 C21 N1 119.2(6) . . ?
C21 C22 C23 117.6(7) . . ?
C21 C22 C220 124.4(6) . . ?
C23 C22 C220 118.0(7) . . ?
C221 C220 C22 111.7(7) . . ?
C221 C220 C222 110.4(7) . . ?
C22 C220 C222 112.0(7) . . ?
C24 C23 C22 120.7(7) . . ?
C25 C24 C23 120.8(8) . . ?
C24 C25 C26 121.2(8) . . ?
C25 C26 C21 118.2(7) . . ?
C25 C26 C260 119.6(7) . . ?
C21 C26 C260 122.3(6) . . ?
C26 C260 C262 111.2(7) . . ?
C26 C260 C261 111.4(7) . . ?
C262 C260 C261 111.7(8) . . ?
N1 Si3 C28 109.6(3) . . ?
N1 Si3 C29 108.8(3) . . ?
C28 Si3 C29 109.0(4) . . ?
N1 Si3 C27 111.2(3) . . ?
C28 Si3 C27 108.7(4) . . ?
C29 Si3 C27 109.5(4) . . ?
O5 Si2 O1 110.3(2) . . ?
O5 Si2 O4 95.8(2) . . ?
O1 Si2 O4 106.9(2) . . ?
O5 Si2 N2 114.6(2) . . ?
O1 Si2 N2 107.1(2) . . ?
O4 Si2 N2 121.5(2) . . ?
O5 Si2 Si1 98.19(16) . . ?
O1 Si2 Si1 32.94(14) . . ?
O4 Si2 Si1 78.07(15) . . ?
N2 Si2 Si1 137.76(18) . . ?
O5 Si2 Ta1 44.32(15) . . ?
O1 Si2 Ta1 112.35(15) . . ?
O4 Si2 Ta1 52.05(14) . . ?
N2 Si2 Ta1 139.95(18) . . ?
Si1 Si2 Ta1 82.20(6) . . ?
C31 N2 Si2 117.2(4) . . ?
C31 N2 Si4 119.6(4) . . ?
Si2 N2 Si4 123.0(3) . . ?
C32 C31 C36 120.4(6) . . ?
C32 C31 N2 119.3(6) . . ?
C36 C31 N2 120.4(6) . . ?
C33 C32 C31 117.8(8) . . ?
C33 C32 C320 118.6(8) . . ?
C31 C32 C320 123.5(6) . . ?
C32 C320 C322 111.2(7) . . ?
C32 C320 C321 113.9(8) . . ?
C322 C320 C321 109.7(8) . . ?
C34 C33 C32 122.1(9) . . ?
C33 C34 C35 120.2(8) . . ?
C34 C35 C36 121.4(8) . . ?
C35 C36 C31 118.1(8) . . ?
C35 C36 C360 118.9(7) . . ?
C31 C36 C360 123.0(6) . . ?
C362 C360 C36 112.6(9) . . ?
C362 C360 C361 107.5(8) . . ?
C36 C360 C361 113.5(7) . . ?
N2 Si4 C38 108.5(3) . . ?
N2 Si4 C39 112.7(3) . . ?
C38 Si4 C39 108.2(4) . . ?
N2 Si4 C37 109.7(3) . . ?
C38 Si4 C37 110.3(4) . . ?
C39 Si4 C37 107.4(4) . . ?

loop_
_geom_bond_atom_site_label_1
_geom_bond_atom_site_label_2
_geom_bond_distance
_geom_bond_site_symmetry_2
_geom_bond_publ_flag
Ta1 O6 1.931(4) . ?
Ta1 O5 1.987(4) . ?
Ta1 O8 1.998(6) . ?
Ta1 O4 2.205(4) . ?
Ta1 O3 2.342(4) . ?
Ta1 C3 2.406(6) . ?
Ta1 C4 2.444(6) . ?
Ta1 C2 2.454(6) . ?
Ta1 C5 2.485(6) . ?
Ta1 C1 2.520(6) . ?
Ta1 Si2 2.7955(17) . ?
Ta1 Ta2 3.0991(7) . ?
O7 H7 0.85(2) . ?
O7 Ta2 2.011(5) . ?
C1 C2 1.398(10) . ?
C1 C5 1.426(10) . ?
C1 C6 1.486(10) . ?
C2 C3 1.407(10) . ?
C2 C7 1.522(9) . ?
C3 C4 1.432(9) . ?
C3 C8 1.503(9) . ?
C4 C5 1.422(9) . ?
C4 C9 1.498(9) . ?
C5 C10 1.476(10) . ?
Ta2 O6 1.932(4) . ?
Ta2 O2 1.984(4) . ?
Ta2 O3 2.219(4) . ?
Ta2 O4 2.304(4) . ?
Ta2 C13A 2.39(7) . ?
Ta2 C14 2.43(2) . ?
Ta2 C12A 2.43(5) . ?
Ta2 C14A 2.44(11) . ?
Ta2 C13 2.442(17) . ?
Ta2 C12 2.450(10) . ?
Ta2 C15A 2.45(6) . ?
O8 H8 0.85(2) . ?
C11 C15 1.402(10) . ?
C11 C12 1.419(9) . ?
C11 C16 1.490(10) . ?
C12 C13 1.408(10) . ?
C12 C17 1.495(10) . ?
C13 C14 1.410(10) . ?
C13 C18 1.511(10) . ?
C14 C15 1.381(10) . ?
C14 C19 1.509(10) . ?
C15 C20 1.510(10) . ?
C11A C15A 1.405(13) . ?
C11A C12A 1.409(14) . ?
C11A C16A 1.507(14) . ?
C12A C13A 1.415(14) . ?
C12A C17A 1.507(15) . ?
C13A C14A 1.406(14) . ?
C13A C18A 1.510(15) . ?
C14A C15A 1.405(13) . ?
C14A C19A 1.508(14) . ?
C15A C20A 1.510(14) . ?
O1 Si1 1.636(4) . ?
O1 Si2 1.642(4) . ?
O2 Si1 1.635(4) . ?
O3 Si1 1.668(4) . ?
O4 Si2 1.673(4) . ?
O5 Si2 1.636(4) . ?
Si1 N1 1.694(5) . ?
Si1 Si2 2.749(2) . ?
N1 C21 1.473(8) . ?
N1 Si3 1.774(5) . ?
C21 C26 1.398(9) . ?
C21 C22 1.400(9) . ?
C22 C23 1.411(10) . ?
C22 C220 1.520(10) . ?
C220 C221 1.514(11) . ?
C220 C222 1.541(11) . ?
C23 C24 1.372(11) . ?
C24 C25 1.361(11) . ?
C25 C26 1.396(11) . ?
C26 C260 1.528(11) . ?
C260 C262 1.530(11) . ?
C260 C261 1.535(12) . ?
Si3 C28 1.848(8) . ?
Si3 C29 1.855(7) . ?
Si3 C27 1.863(8) . ?
Si2 N2 1.704(5) . ?
N2 C31 1.464(8) . ?
N2 Si4 1.765(5) . ?
C31 C32 1.403(10) . ?
C31 C36 1.408(10) . ?
C32 C33 1.396(10) . ?
C32 C320 1.514(11) . ?
C320 C322 1.521(11) . ?
C320 C321 1.529(12) . ?
C33 C34 1.346(12) . ?
C34 C35 1.362(13) . ?
C35 C36 1.396(10) . ?
C36 C360 1.518(12) . ?
C360 C362 1.495(12) . ?
C360 C361 1.537(12) . ?
Si4 C38 1.848(8) . ?
Si4 C39 1.866(8) . ?
Si4 C37 1.871(7) . ?
